data_7244933
loop_
_publ_author_name
'Hagiwara, Hiroaki'
'Konomura, Souta'

_publ_section_title
;
 Thermosalience coupled to abrupt spin crossover with dynamic ligand
 motion in an iron(II) molecular crystal
;
_journal_name_full CrystEngComm
_journal_paper_doi 10.1039/D2CE00501H
_journal_year 2022
_chemical_formula_moiety 'C24 H24 Fe N10 S2'
_chemical_formula_sum 'C24 H24 Fe N10 S2'
_chemical_formula_weight 572.50
_space_group_crystal_system monoclinic
_space_group_IT_number 14
_space_group_name_Hall '-P 2ybc'
_space_group_name_H-M_alt 'P 1 21/c 1'
_atom_sites_solution_hydrogens geom
_atom_sites_solution_primary dual
_audit_creation_date 2021-12-28
_audit_creation_method
;
Olex2 1.5
(compiled 2021.12.09 svn.r5202d8cf for OlexSys, GUI svn.r6439)
;
_audit_update_record
;
2021-12-28 deposited with the CCDC.	2022-05-13 downloaded from the CCDC.
;
_cell_angle_alpha 90
_cell_angle_beta 98.280(4)
_cell_angle_gamma 90
_cell_formula_units_Z 4
_cell_length_a 11.2176(6)
_cell_length_b 11.4699(4)
_cell_length_c 20.3726(9)
_cell_measurement_reflns_used 6998
_cell_measurement_temperature 140(2)
_cell_measurement_theta_max 30.4550
_cell_measurement_theta_min 2.0000
_cell_volume 2593.9(2)
_computing_cell_refinement 'CrysAlisPro 1.171.40.53 (Rigaku OD, 2019)'
_computing_data_collection 'CrystalClear-SM Expert 2.0 r16 (Rigaku, 2014)'
_computing_data_reduction 'CrysAlisPro 1.171.40.53 (Rigaku OD, 2019)'
_computing_molecular_graphics 'Olex2 1.5 (Dolomanov et al., 2009)'
_computing_publication_material 'Olex2 1.5 (Dolomanov et al., 2009)'
_computing_structure_refinement 'SHELXL 2018/3 (Sheldrick, 2015)'
_computing_structure_solution 'SHELXT 2018/2 (Sheldrick, 2018)'
_diffrn_ambient_temperature 140(2)
_diffrn_detector 'CCD plate'
_diffrn_detector_area_resol_mean 14.7059
_diffrn_measured_fraction_theta_full 0.997
_diffrn_measured_fraction_theta_max 0.891
_diffrn_measurement_details
;
List of Runs (angles in degrees, time in seconds):

  # Type    Start    End  Width  t~exp~   \w     \q     \k     \f   Frames
#--------------------------------------------------------------------------
  1  \f    -80.00 100.00   0.50   10.00   0.00  20.00   0.00    --   360
  2  \w    -19.50  27.50   0.50   10.00    --   20.00  90.00   0.00   94
  3  \w    -19.50  27.50   0.50   10.00    --   20.00  90.00  90.00   94
  4  \w    -19.50  27.50   0.50   10.00    --   20.00  90.00 180.00   94
  5  \w    -19.50  27.50   0.50   10.00    --   20.00  90.00 270.00   94
;
_diffrn_measurement_device_type 'Rigaku/MSC Mercury CCD'
_diffrn_measurement_method dtprofit.ref
_diffrn_orient_matrix_type 'CrysAlisPro convention (1999,Acta A55,543-557)'
_diffrn_orient_matrix_UB_11 0.0169252000
_diffrn_orient_matrix_UB_12 -0.0125478000
_diffrn_orient_matrix_UB_13 -0.0314645000
_diffrn_orient_matrix_UB_21 -0.0501955000
_diffrn_orient_matrix_UB_22 0.0322008000
_diffrn_orient_matrix_UB_23 -0.0155929000
_diffrn_orient_matrix_UB_31 0.0356717000
_diffrn_orient_matrix_UB_32 0.0513384000
_diffrn_orient_matrix_UB_33 0.0021150000
_diffrn_radiation_monochromator graphite
_diffrn_radiation_probe x-ray
_diffrn_radiation_type 'Mo K\a'
_diffrn_radiation_wavelength 0.71073
_diffrn_reflns_av_R_equivalents 0.0309
_diffrn_reflns_av_unetI/netI 0.0414
_diffrn_reflns_Laue_measured_fraction_full 0.997
_diffrn_reflns_Laue_measured_fraction_max 0.891
_diffrn_reflns_limit_h_max 16
_diffrn_reflns_limit_h_min -15
_diffrn_reflns_limit_k_max 16
_diffrn_reflns_limit_k_min -12
_diffrn_reflns_limit_l_max 23
_diffrn_reflns_limit_l_min -27
_diffrn_reflns_number 21332
_diffrn_reflns_point_group_measured_fraction_full 0.997
_diffrn_reflns_point_group_measured_fraction_max 0.891
_diffrn_reflns_theta_full 25.242
_diffrn_reflns_theta_max 30.841
_diffrn_reflns_theta_min 1.835
_diffrn_source 'fine-focus sealed X-ray tube'
_diffrn_source_type 'Enhance (Mo) X-ray Source'
_exptl_absorpt_coefficient_mu 0.777
_exptl_absorpt_correction_T_max 1.00000
_exptl_absorpt_correction_T_min 0.72333
_exptl_absorpt_correction_type multi-scan
_exptl_absorpt_process_details
;
CrysAlisPro 1.171.40.53 (Rigaku Oxford Diffraction, 2019)
Empirical absorption correction using spherical harmonics,
 implemented in SCALE3 ABSPACK scaling algorithm.
;
_exptl_crystal_colour 'dark red'
_exptl_crystal_density_diffrn 1.466
_exptl_crystal_description block
_exptl_crystal_F_000 1184
_exptl_crystal_preparation 'Magnetic properties'
_exptl_crystal_size_max 0.304
_exptl_crystal_size_mid 0.283
_exptl_crystal_size_min 0.17
_refine_diff_density_max 0.687
_refine_diff_density_min -0.555
_refine_diff_density_rms 0.071
_refine_ls_extinction_method none
_refine_ls_goodness_of_fit_ref 1.100
_refine_ls_hydrogen_treatment constr
_refine_ls_matrix_type full
_refine_ls_number_parameters 336
_refine_ls_number_reflns 7277
_refine_ls_number_restraints 0
_refine_ls_restrained_S_all 1.100
_refine_ls_R_factor_all 0.0936
_refine_ls_R_factor_gt 0.0572
_refine_ls_shift/su_max 0.002
_refine_ls_shift/su_mean 0.000
_refine_ls_structure_factor_coef Fsqd
_refine_ls_weighting_details 'w=1/[\s^2^(Fo^2^)+(0.0360P)^2^+3.0327P] where P=(Fo^2^+2Fc^2^)/3'
_refine_ls_weighting_scheme calc
_refine_ls_wR_factor_gt 0.1125
_refine_ls_wR_factor_ref 0.1260
_reflns_Friedel_coverage 0.000
_reflns_number_gt 5106
_reflns_number_total 7277
_reflns_threshold_expression 'I > 2\s(I)'
_cod_data_source_file d2ce00501h1.cif
_cod_data_source_block 1_140K
_cod_database_code 7244933
_shelx_shelxl_version_number 2018/3
_shelx_space_group_comment
;
The symmetry employed for this shelxl refinement is uniquely defined
by the following loop, which should always be used as a source of
symmetry information in preference to the above space-group names.
They are only intended as comments.
;
_reflns_odcompleteness_completeness 89.01
_reflns_odcompleteness_iscentric 1
_reflns_odcompleteness_theta 30.77
_olex2_refinement_description
;
1. Fixed Uiso
 At 1.2 times of:
  All C(H) groups, All C(H,H) groups
 At 1.5 times of:
  All C(H,H,H) groups
2.a Secondary CH2 refined with riding coordinates:
 C10(H10A,H10B), C22(H22A,H22B)
2.b Aromatic/amide H refined with riding coordinates:
 C2(H2), C3(H3), C4(H4), C5(H5), C6(H6), C7(H7), C9(H9), C14(H14), C15(H15),
 C16(H16), C17(H17), C18(H18), C19(H19), C21(H21)
2.c Idealised Me refined as rotating group:
 C11(H11A,H11B,H11C), C23(H23A,H23B,H23C)
;
_olex2_exptl_crystal_mounting_method Fiber
_olex2_submission_special_instructions 'No special instructions were received'
_oxdiff_exptl_absorpt_empirical_details
;
Empirical correction (ABSPACK) includes:
- Absorption correction using spherical harmonics
- Frame scaling
- Detector area scaling
;
_oxdiff_exptl_absorpt_empirical_full_max 1.315
_oxdiff_exptl_absorpt_empirical_full_min 0.804

loop_
_space_group_symop_operation_xyz
'x, y, z'
'-x, y+1/2, -z+1/2'
'-x, -y, -z'
'x, -y-1/2, z-1/2'

loop_
_atom_site_label
_atom_site_type_symbol
_atom_site_fract_x
_atom_site_fract_y
_atom_site_fract_z
_atom_site_U_iso_or_equiv
_atom_site_adp_type
_atom_site_occupancy
_atom_site_site_symmetry_order
_atom_site_calc_flag
_atom_site_refinement_flags_posn
_atom_site_refinement_flags_adp
_atom_site_refinement_flags_occupancy
_atom_site_disorder_assembly
_atom_site_disorder_group
Fe1 Fe 0.74043(3) 0.75153(3) 0.74380(2) 0.02523(10) Uani 1 1 d . . . . .
S1 S 0.64355(8) 1.05125(7) 0.58344(4) 0.0442(2) Uani 1 1 d . . . . .
S2 S 0.87300(8) 1.02187(7) 0.91525(4) 0.0439(2) Uani 1 1 d . . . . .
N1 N 0.66789(19) 0.50479(18) 0.60080(10) 0.0260(4) Uani 1 1 d . . . . .
N2 N 0.6270(2) 0.56761(19) 0.64974(10) 0.0271(5) Uani 1 1 d . . . . .
N3 N 0.71649(19) 0.63500(18) 0.67420(10) 0.0255(4) Uani 1 1 d . . . . .
N4 N 0.90620(19) 0.75036(18) 0.71836(10) 0.0267(4) Uani 1 1 d . . . . .
N5 N 0.6990(2) 0.8756(2) 0.67893(11) 0.0308(5) Uani 1 1 d . . . . .
N6 N 0.81744(19) 0.50233(18) 0.88548(10) 0.0255(4) Uani 1 1 d . . . . .
N7 N 0.85831(19) 0.56714(18) 0.83770(10) 0.0268(5) Uani 1 1 d . . . . .
N8 N 0.76595(19) 0.62887(18) 0.81048(10) 0.0258(5) Uani 1 1 d . . . . .
N9 N 0.57360(19) 0.73851(19) 0.76537(11) 0.0288(5) Uani 1 1 d . . . . .
N10 N 0.7817(2) 0.86700(19) 0.81334(11) 0.0298(5) Uani 1 1 d . . . . .
C1 C 0.5897(2) 0.4222(2) 0.56355(13) 0.0282(5) Uani 1 1 d . . . . .
C2 C 0.4792(3) 0.3949(2) 0.58365(14) 0.0324(6) Uani 1 1 d . . . . .
H2 H 0.455856 0.430459 0.621940 0.039 Uiso 1 1 calc R U . . .
C3 C 0.4041(3) 0.3154(3) 0.54708(15) 0.0362(6) Uani 1 1 d . . . . .
H3 H 0.328549 0.296798 0.560299 0.043 Uiso 1 1 calc R U . . .
C4 C 0.4380(3) 0.2623(2) 0.49123(15) 0.0369(6) Uani 1 1 d . . . . .
H4 H 0.386917 0.206437 0.466973 0.044 Uiso 1 1 calc R U . . .
C5 C 0.5474(3) 0.2920(2) 0.47127(14) 0.0345(6) Uani 1 1 d . . . . .
H5 H 0.570096 0.257098 0.432620 0.041 Uiso 1 1 calc R U . . .
C6 C 0.6241(3) 0.3719(2) 0.50704(14) 0.0322(6) Uani 1 1 d . . . . .
H6 H 0.698795 0.391882 0.493146 0.039 Uiso 1 1 calc R U . . .
C7 C 0.7835(2) 0.5344(2) 0.59456(13) 0.0295(6) Uani 1 1 d . . . . .
H7 H 0.831838 0.504050 0.563879 0.035 Uiso 1 1 calc R U . . .
C8 C 0.8146(2) 0.6174(2) 0.64231(13) 0.0271(5) Uani 1 1 d . . . . .
C9 C 0.9202(2) 0.6849(2) 0.66849(13) 0.0289(6) Uani 1 1 d . . . . .
H9 H 0.993616 0.681315 0.650416 0.035 Uiso 1 1 calc R U . . .
C10 C 1.0090(3) 0.8221(2) 0.74768(14) 0.0327(6) Uani 1 1 d . . . . .
H10A H 0.980855 0.901984 0.755539 0.039 Uiso 1 1 calc R U . . .
H10B H 1.068580 0.827170 0.716360 0.039 Uiso 1 1 calc R U . . .
C11 C 1.0687(3) 0.7698(3) 0.81301(15) 0.0413(7) Uani 1 1 d . . . . .
H11A H 1.135486 0.819830 0.832266 0.062 Uiso 1 1 calc R U . . .
H11B H 1.099529 0.691909 0.804925 0.062 Uiso 1 1 calc R U . . .
H11C H 1.009474 0.763898 0.843828 0.062 Uiso 1 1 calc R U . . .
C12 C 0.6772(3) 0.9491(2) 0.63972(13) 0.0308(6) Uani 1 1 d . . . . .
C13 C 0.8997(2) 0.4257(2) 0.92530(12) 0.0257(5) Uani 1 1 d . . . . .
C14 C 1.0226(3) 0.4348(2) 0.92325(13) 0.0315(6) Uani 1 1 d . . . . .
H14 H 1.052809 0.490873 0.895539 0.038 Uiso 1 1 calc R U . . .
C15 C 1.1005(3) 0.3605(2) 0.96235(14) 0.0344(6) Uani 1 1 d . . . . .
H15 H 1.184680 0.365542 0.961155 0.041 Uiso 1 1 calc R U . . .
C16 C 1.0567(3) 0.2788(2) 1.00326(14) 0.0359(7) Uani 1 1 d . . . . .
H16 H 1.110709 0.227998 1.029673 0.043 Uiso 1 1 calc R U . . .
C17 C 0.9346(3) 0.2719(2) 1.00536(14) 0.0364(7) Uani 1 1 d . . . . .
H17 H 0.904923 0.216786 1.033837 0.044 Uiso 1 1 calc R U . . .
C18 C 0.8545(3) 0.3446(2) 0.96626(14) 0.0329(6) Uani 1 1 d . . . . .
H18 H 0.770325 0.339142 0.967457 0.039 Uiso 1 1 calc R U . . .
C19 C 0.6990(2) 0.5232(2) 0.88834(14) 0.0306(6) Uani 1 1 d . . . . .
H19 H 0.650238 0.489550 0.917780 0.037 Uiso 1 1 calc R U . . .
C20 C 0.6657(2) 0.6036(2) 0.83921(13) 0.0280(5) Uani 1 1 d . . . . .
C21 C 0.5578(2) 0.6657(2) 0.81136(14) 0.0304(6) Uani 1 1 d . . . . .
H21 H 0.481851 0.653765 0.825807 0.036 Uiso 1 1 calc R U . . .
C22 C 0.4724(3) 0.8087(3) 0.73241(15) 0.0394(7) Uani 1 1 d . . . . .
H22A H 0.471803 0.802472 0.683893 0.047 Uiso 1 1 calc R U . . .
H22B H 0.488180 0.891330 0.744714 0.047 Uiso 1 1 calc R U . . .
C23 C 0.3493(3) 0.7781(4) 0.7472(2) 0.0690(12) Uani 1 1 d . . . . .
H23A H 0.290499 0.833490 0.724723 0.104 Uiso 1 1 calc R U . . .
H23B H 0.348324 0.781860 0.795133 0.104 Uiso 1 1 calc R U . . .
H23C H 0.328492 0.699044 0.731272 0.104 Uiso 1 1 calc R U . . .
C24 C 0.8179(2) 0.9321(2) 0.85563(14) 0.0301(6) Uani 1 1 d . . . . .

loop_
_atom_site_aniso_label
_atom_site_aniso_U_11
_atom_site_aniso_U_22
_atom_site_aniso_U_33
_atom_site_aniso_U_23
_atom_site_aniso_U_13
_atom_site_aniso_U_12
Fe1 0.02912(19) 0.02691(18) 0.02017(18) -0.00023(15) 0.00530(13) 0.00106(16)
S1 0.0635(5) 0.0396(4) 0.0329(4) 0.0102(3) 0.0183(4) 0.0194(4)
S2 0.0558(5) 0.0434(4) 0.0367(4) -0.0142(3) 0.0210(4) -0.0200(4)
N1 0.0304(11) 0.0260(10) 0.0223(10) 0.0011(8) 0.0061(9) 0.0013(9)
N2 0.0302(12) 0.0304(11) 0.0215(11) -0.0011(9) 0.0057(9) 0.0016(9)
N3 0.0267(11) 0.0276(10) 0.0221(11) -0.0003(8) 0.0040(9) 0.0008(9)
N4 0.0292(11) 0.0272(10) 0.0239(10) 0.0021(9) 0.0041(8) -0.0003(9)
N5 0.0324(12) 0.0335(12) 0.0270(12) -0.0006(10) 0.0064(10) 0.0024(10)
N6 0.0288(11) 0.0260(10) 0.0226(11) 0.0018(8) 0.0064(9) 0.0001(9)
N7 0.0288(11) 0.0284(11) 0.0236(11) 0.0024(9) 0.0050(9) -0.0009(9)
N8 0.0282(11) 0.0287(11) 0.0207(10) -0.0013(8) 0.0045(9) -0.0004(9)
N9 0.0296(11) 0.0338(12) 0.0233(10) -0.0025(9) 0.0047(9) 0.0030(10)
N10 0.0321(12) 0.0324(12) 0.0262(12) -0.0018(9) 0.0080(10) -0.0002(10)
C1 0.0329(14) 0.0249(12) 0.0262(13) 0.0028(10) 0.0021(11) 0.0010(11)
C2 0.0360(15) 0.0335(14) 0.0284(14) 0.0011(11) 0.0066(12) -0.0030(12)
C3 0.0333(15) 0.0374(15) 0.0374(16) 0.0031(12) 0.0037(12) -0.0053(12)
C4 0.0406(16) 0.0300(14) 0.0368(15) -0.0014(12) -0.0056(13) -0.0029(12)
C5 0.0390(16) 0.0354(14) 0.0283(14) -0.0062(11) 0.0019(12) 0.0041(12)
C6 0.0329(14) 0.0352(14) 0.0285(14) -0.0019(11) 0.0047(11) 0.0003(12)
C7 0.0320(14) 0.0291(13) 0.0283(13) -0.0021(10) 0.0074(11) 0.0014(11)
C8 0.0273(13) 0.0300(13) 0.0253(13) 0.0011(10) 0.0084(11) 0.0019(10)
C9 0.0281(13) 0.0317(13) 0.0283(14) 0.0004(11) 0.0084(11) 0.0018(11)
C10 0.0321(14) 0.0363(14) 0.0308(14) -0.0007(11) 0.0076(11) -0.0068(12)
C11 0.0348(15) 0.0564(19) 0.0317(15) -0.0021(14) 0.0011(12) -0.0100(14)
C12 0.0351(15) 0.0310(13) 0.0278(14) -0.0014(11) 0.0098(11) 0.0042(11)
C13 0.0290(13) 0.0264(12) 0.0219(12) -0.0037(10) 0.0042(10) 0.0002(10)
C14 0.0387(15) 0.0298(13) 0.0269(13) 0.0012(11) 0.0079(12) 0.0018(12)
C15 0.0330(15) 0.0391(15) 0.0316(15) 0.0006(12) 0.0059(12) 0.0047(12)
C16 0.0457(17) 0.0310(14) 0.0297(15) 0.0011(11) 0.0005(13) 0.0045(12)
C17 0.0497(18) 0.0305(14) 0.0275(14) 0.0049(11) 0.0009(13) -0.0058(12)
C18 0.0350(15) 0.0318(14) 0.0320(15) 0.0014(11) 0.0059(12) -0.0044(12)
C19 0.0324(14) 0.0294(13) 0.0317(14) 0.0023(11) 0.0106(11) -0.0018(11)
C20 0.0296(14) 0.0288(13) 0.0269(13) -0.0011(10) 0.0084(11) -0.0009(11)
C21 0.0263(13) 0.0357(14) 0.0306(14) -0.0008(11) 0.0088(11) 0.0004(11)
C22 0.0321(15) 0.0528(18) 0.0334(16) 0.0059(13) 0.0051(12) 0.0111(14)
C23 0.0380(19) 0.099(3) 0.070(3) 0.033(2) 0.0082(18) 0.013(2)
C24 0.0297(14) 0.0313(13) 0.0312(14) 0.0020(11) 0.0109(11) -0.0009(11)

loop_
_atom_type_symbol
_atom_type_description
_atom_type_scat_dispersion_real
_atom_type_scat_dispersion_imag
_atom_type_scat_source
C C 0.0033 0.0016 'International Tables Vol C Tables 4.2.6.8 and 6.1.1.4'
H H 0.0000 0.0000 'International Tables Vol C Tables 4.2.6.8 and 6.1.1.4'
Fe Fe 0.3463 0.8444 'International Tables Vol C Tables 4.2.6.8 and 6.1.1.4'
N N 0.0061 0.0033 'International Tables Vol C Tables 4.2.6.8 and 6.1.1.4'
S S 0.1246 0.1234 'International Tables Vol C Tables 4.2.6.8 and 6.1.1.4'

loop_
_geom_angle_atom_site_label_1
_geom_angle_atom_site_label_2
_geom_angle_atom_site_label_3
_geom_angle
_geom_angle_site_symmetry_1
_geom_angle_site_symmetry_3
_geom_angle_publ_flag
N3 Fe1 N4 80.90(9) . . ?
N3 Fe1 N5 90.74(9) . . ?
N3 Fe1 N8 90.17(9) . . ?
N3 Fe1 N9 94.25(9) . . ?
N3 Fe1 N10 174.24(9) . . ?
N5 Fe1 N4 88.21(9) . . ?
N5 Fe1 N9 93.71(9) . . ?
N8 Fe1 N4 97.30(9) . . ?
N8 Fe1 N5 174.49(10) . . ?
N8 Fe1 N9 80.80(9) . . ?
N9 Fe1 N4 174.82(9) . . ?
N10 Fe1 N4 93.47(9) . . ?
N10 Fe1 N5 90.31(10) . . ?
N10 Fe1 N8 89.33(9) . . ?
N10 Fe1 N9 91.33(9) . . ?
N2 N1 C1 119.5(2) . . ?
N2 N1 C7 111.2(2) . . ?
C7 N1 C1 129.3(2) . . ?
N3 N2 N1 105.7(2) . . ?
N2 N3 Fe1 134.76(18) . . ?
N2 N3 C8 110.9(2) . . ?
C8 N3 Fe1 114.33(17) . . ?
C9 N4 Fe1 115.53(18) . . ?
C9 N4 C10 117.9(2) . . ?
C10 N4 Fe1 126.46(17) . . ?
C12 N5 Fe1 178.3(2) . . ?
N7 N6 C13 119.0(2) . . ?
N7 N6 C19 111.6(2) . . ?
C19 N6 C13 129.4(2) . . ?
N8 N7 N6 105.7(2) . . ?
N7 N8 Fe1 135.50(18) . . ?
N7 N8 C20 110.6(2) . . ?
C20 N8 Fe1 113.77(17) . . ?
C21 N9 Fe1 116.29(18) . . ?
C21 N9 C22 120.6(2) . . ?
C22 N9 Fe1 123.13(18) . . ?
C24 N10 Fe1 173.3(2) . . ?
C2 C1 N1 119.7(2) . . ?
C6 C1 N1 119.4(2) . . ?
C6 C1 C2 120.9(3) . . ?
C1 C2 H2 120.4 . . ?
C3 C2 C1 119.2(3) . . ?
C3 C2 H2 120.4 . . ?
C2 C3 H3 119.6 . . ?
C2 C3 C4 120.8(3) . . ?
C4 C3 H3 119.6 . . ?
C3 C4 H4 120.3 . . ?
C5 C4 C3 119.3(3) . . ?
C5 C4 H4 120.3 . . ?
C4 C5 H5 119.5 . . ?
C4 C5 C6 120.9(3) . . ?
C6 C5 H5 119.5 . . ?
C1 C6 H6 120.6 . . ?
C5 C6 C1 118.9(3) . . ?
C5 C6 H6 120.6 . . ?
N1 C7 H7 127.6 . . ?
N1 C7 C8 104.8(2) . . ?
C8 C7 H7 127.6 . . ?
N3 C8 C9 114.6(2) . . ?
C7 C8 N3 107.4(2) . . ?
C7 C8 C9 138.0(3) . . ?
N4 C9 C8 114.5(2) . . ?
N4 C9 H9 122.8 . . ?
C8 C9 H9 122.8 . . ?
N4 C10 H10A 109.5 . . ?
N4 C10 H10B 109.5 . . ?
N4 C10 C11 110.8(2) . . ?
H10A C10 H10B 108.1 . . ?
C11 C10 H10A 109.5 . . ?
C11 C10 H10B 109.5 . . ?
C10 C11 H11A 109.5 . . ?
C10 C11 H11B 109.5 . . ?
C10 C11 H11C 109.5 . . ?
H11A C11 H11B 109.5 . . ?
H11A C11 H11C 109.5 . . ?
H11B C11 H11C 109.5 . . ?
N5 C12 S1 178.6(3) . . ?
C14 C13 N6 119.8(2) . . ?
C14 C13 C18 121.1(2) . . ?
C18 C13 N6 119.1(2) . . ?
C13 C14 H14 120.6 . . ?
C15 C14 C13 118.9(3) . . ?
C15 C14 H14 120.6 . . ?
C14 C15 H15 119.6 . . ?
C14 C15 C16 120.7(3) . . ?
C16 C15 H15 119.6 . . ?
C15 C16 H16 120.1 . . ?
C17 C16 C15 119.7(3) . . ?
C17 C16 H16 120.1 . . ?
C16 C17 H17 119.6 . . ?
C16 C17 C18 120.7(3) . . ?
C18 C17 H17 119.6 . . ?
C13 C18 H18 120.6 . . ?
C17 C18 C13 118.9(3) . . ?
C17 C18 H18 120.6 . . ?
N6 C19 H19 127.7 . . ?
N6 C19 C20 104.6(2) . . ?
C20 C19 H19 127.7 . . ?
N8 C20 C19 107.4(2) . . ?
N8 C20 C21 114.8(2) . . ?
C19 C20 C21 137.8(3) . . ?
N9 C21 C20 114.2(2) . . ?
N9 C21 H21 122.9 . . ?
C20 C21 H21 122.9 . . ?
N9 C22 H22A 108.1 . . ?
N9 C22 H22B 108.1 . . ?
N9 C22 C23 117.0(3) . . ?
H22A C22 H22B 107.3 . . ?
C23 C22 H22A 108.1 . . ?
C23 C22 H22B 108.1 . . ?
C22 C23 H23A 109.5 . . ?
C22 C23 H23B 109.5 . . ?
C22 C23 H23C 109.5 . . ?
H23A C23 H23B 109.5 . . ?
H23A C23 H23C 109.5 . . ?
H23B C23 H23C 109.5 . . ?
N10 C24 S2 178.2(3) . . ?

loop_
_geom_bond_atom_site_label_1
_geom_bond_atom_site_label_2
_geom_bond_distance
_geom_bond_site_symmetry_2
_geom_bond_publ_flag
Fe1 N3 1.939(2) . ?
Fe1 N4 2.001(2) . ?
Fe1 N5 1.952(2) . ?
Fe1 N8 1.948(2) . ?
Fe1 N9 1.989(2) . ?
Fe1 N10 1.946(2) . ?
S1 C12 1.644(3) . ?
S2 C24 1.643(3) . ?
N1 N2 1.362(3) . ?
N1 C1 1.432(3) . ?
N1 C7 1.364(3) . ?
N2 N3 1.307(3) . ?
N3 C8 1.372(3) . ?
N4 C9 1.291(3) . ?
N4 C10 1.471(3) . ?
N5 C12 1.164(3) . ?
N6 N7 1.356(3) . ?
N6 C13 1.438(3) . ?
N6 C19 1.359(3) . ?
N7 N8 1.310(3) . ?
N8 C20 1.372(3) . ?
N9 C21 1.286(3) . ?
N9 C22 1.472(3) . ?
N10 C24 1.168(3) . ?
C1 C2 1.395(4) . ?
C1 C6 1.391(4) . ?
C2 H2 0.9500 . ?
C2 C3 1.384(4) . ?
C3 H3 0.9500 . ?
C3 C4 1.391(4) . ?
C4 H4 0.9500 . ?
C4 C5 1.389(4) . ?
C5 H5 0.9500 . ?
C5 C6 1.390(4) . ?
C6 H6 0.9500 . ?
C7 H7 0.9500 . ?
C7 C8 1.370(4) . ?
C8 C9 1.451(4) . ?
C9 H9 0.9500 . ?
C10 H10A 0.9900 . ?
C10 H10B 0.9900 . ?
C10 C11 1.524(4) . ?
C11 H11A 0.9800 . ?
C11 H11B 0.9800 . ?
C11 H11C 0.9800 . ?
C13 C14 1.390(4) . ?
C13 C18 1.393(4) . ?
C14 H14 0.9500 . ?
C14 C15 1.386(4) . ?
C15 H15 0.9500 . ?
C15 C16 1.390(4) . ?
C16 H16 0.9500 . ?
C16 C17 1.379(4) . ?
C17 H17 0.9500 . ?
C17 C18 1.390(4) . ?
C18 H18 0.9500 . ?
C19 H19 0.9500 . ?
C19 C20 1.373(4) . ?
C20 C21 1.448(4) . ?
C21 H21 0.9500 . ?
C22 H22A 0.9900 . ?
C22 H22B 0.9900 . ?
C22 C23 1.496(4) . ?
C23 H23A 0.9800 . ?
C23 H23B 0.9800 . ?
C23 H23C 0.9800 . ?

loop_
_geom_torsion_atom_site_label_1
_geom_torsion_atom_site_label_2
_geom_torsion_atom_site_label_3
_geom_torsion_atom_site_label_4
_geom_torsion
_geom_torsion_site_symmetry_1
_geom_torsion_site_symmetry_2
_geom_torsion_site_symmetry_3
_geom_torsion_site_symmetry_4
_geom_torsion_publ_flag
Fe1 N3 C8 C7 -179.39(17) . . . . ?
Fe1 N3 C8 C9 2.8(3) . . . . ?
Fe1 N4 C9 C8 -3.9(3) . . . . ?
Fe1 N4 C10 C11 80.3(3) . . . . ?
Fe1 N8 C20 C19 -175.32(17) . . . . ?
Fe1 N8 C20 C21 4.5(3) . . . . ?
Fe1 N9 C21 C20 -0.9(3) . . . . ?
Fe1 N9 C22 C23 172.0(3) . . . . ?
N1 N2 N3 Fe1 179.89(18) . . . . ?
N1 N2 N3 C8 0.0(3) . . . . ?
N1 C1 C2 C3 179.7(2) . . . . ?
N1 C1 C6 C5 -179.9(2) . . . . ?
N1 C7 C8 N3 -0.8(3) . . . . ?
N1 C7 C8 C9 176.2(3) . . . . ?
N2 N1 C1 C2 -9.0(3) . . . . ?
N2 N1 C1 C6 169.8(2) . . . . ?
N2 N1 C7 C8 0.8(3) . . . . ?
N2 N3 C8 C7 0.5(3) . . . . ?
N2 N3 C8 C9 -177.3(2) . . . . ?
N3 C8 C9 N4 0.8(3) . . . . ?
N6 N7 N8 Fe1 174.89(18) . . . . ?
N6 N7 N8 C20 -1.0(3) . . . . ?
N6 C13 C14 C15 179.6(2) . . . . ?
N6 C13 C18 C17 -179.1(2) . . . . ?
N6 C19 C20 N8 -1.4(3) . . . . ?
N6 C19 C20 C21 178.9(3) . . . . ?
N7 N6 C13 C14 12.1(3) . . . . ?
N7 N6 C13 C18 -169.0(2) . . . . ?
N7 N6 C19 C20 0.8(3) . . . . ?
N7 N8 C20 C19 1.5(3) . . . . ?
N7 N8 C20 C21 -178.7(2) . . . . ?
N8 C20 C21 N9 -2.4(3) . . . . ?
C1 N1 N2 N3 -179.6(2) . . . . ?
C1 N1 C7 C8 179.8(2) . . . . ?
C1 C2 C3 C4 0.4(4) . . . . ?
C2 C1 C6 C5 -1.1(4) . . . . ?
C2 C3 C4 C5 -1.5(4) . . . . ?
C3 C4 C5 C6 1.3(4) . . . . ?
C4 C5 C6 C1 0.0(4) . . . . ?
C6 C1 C2 C3 0.9(4) . . . . ?
C7 N1 N2 N3 -0.5(3) . . . . ?
C7 N1 C1 C2 172.0(3) . . . . ?
C7 N1 C1 C6 -9.1(4) . . . . ?
C7 C8 C9 N4 -176.1(3) . . . . ?
C9 N4 C10 C11 -104.3(3) . . . . ?
C10 N4 C9 C8 -179.8(2) . . . . ?
C13 N6 N7 N8 -179.1(2) . . . . ?
C13 N6 C19 C20 179.9(2) . . . . ?
C13 C14 C15 C16 -0.4(4) . . . . ?
C14 C13 C18 C17 -0.2(4) . . . . ?
C14 C15 C16 C17 -0.4(4) . . . . ?
C15 C16 C17 C18 0.9(4) . . . . ?
C16 C17 C18 C13 -0.6(4) . . . . ?
C18 C13 C14 C15 0.7(4) . . . . ?
C19 N6 N7 N8 0.1(3) . . . . ?
C19 N6 C13 C14 -166.9(3) . . . . ?
C19 N6 C13 C18 12.0(4) . . . . ?
C19 C20 C21 N9 177.4(3) . . . . ?
C21 N9 C22 C23 -9.3(4) . . . . ?
C22 N9 C21 C20 -179.7(2) . . . . ?
